data_2238641
loop_
_publ_author_name
'L\'opez-Vel\'azquez, Delia'
'Mendoza, Angel'

_publ_section_title
;
 6-[(4'-Ethoxycarbonyl-[1,1'-biphenyl]-4-yl)oxy]hexanoic acid
;
_journal_coeditor_code IS5302
_journal_issue 10
_journal_name_full 'Acta Crystallographica Section E'
_journal_page_first o1588
_journal_paper_doi 10.1107/S1600536813025877
_journal_volume 69
_journal_year 2013
_chemical_formula_iupac 'C21 H24 O5'
_chemical_formula_moiety 'C21 H24 O5'
_chemical_formula_sum 'C21 H24 O5'
_chemical_formula_weight 356.4
_chemical_name_systematic
;
6-[(4'-Ethoxycarbonyl-[1,1'-biphenyl]-4-yl)oxy]hexanoic acid
;
_space_group_IT_number 14
_symmetry_cell_setting monoclinic
_symmetry_space_group_name_Hall '-P 2ybc'
_symmetry_space_group_name_H-M 'P 1 21/c 1'
_atom_sites_solution_hydrogens geom
_atom_sites_solution_primary direct
_audit_creation_method 'WinGX routine CIF_UPDATE'
_cell_angle_alpha 90
_cell_angle_beta 100.785(14)
_cell_angle_gamma 90
_cell_formula_units_Z 4
_cell_length_a 9.111(2)
_cell_length_b 14.753(3)
_cell_length_c 14.427(2)
_cell_measurement_reflns_used 43
_cell_measurement_temperature 298(2)
_cell_measurement_theta_max 33.605
_cell_measurement_theta_min 9.095
_cell_volume 1904.9(6)
_computing_cell_refinement 'XSCANS (Siemens, 1994)'
_computing_data_collection 'XSCANS (Siemens, 1994)'
_computing_data_reduction 'XSCANS (Siemens, 1994)'
_computing_molecular_graphics 'ORTEP-3 for Windows (Farrugia, 2012)'
_computing_publication_material 'WinGX (Farrugia, 2012)'
_computing_structure_refinement 'SHELXL2013 (Sheldrick, 2008)'
_computing_structure_solution 'SHELXS2013 (Sheldrick, 2008)'
_diffrn_ambient_temperature 298(2)
_diffrn_measured_fraction_theta_full 0.859
_diffrn_measured_fraction_theta_max 0.988
_diffrn_measurement_device_type 'Siemens P4'
_diffrn_measurement_method '\w scans'
_diffrn_radiation_monochromator graphite
_diffrn_radiation_type MoK\a
_diffrn_radiation_wavelength 0.71073
_diffrn_reflns_av_R_equivalents 0.0312
_diffrn_reflns_limit_h_max 10
_diffrn_reflns_limit_h_min -1
_diffrn_reflns_limit_k_max 1
_diffrn_reflns_limit_k_min -17
_diffrn_reflns_limit_l_max 16
_diffrn_reflns_limit_l_min -16
_diffrn_reflns_number 4265
_diffrn_reflns_theta_full 26
_diffrn_reflns_theta_max 24.71
_diffrn_reflns_theta_min 1.993
_diffrn_standards_decay_% 6
_diffrn_standards_interval_count 97
_diffrn_standards_number 3
_exptl_absorpt_coefficient_mu 0.088
_exptl_absorpt_correction_T_max 0.91069
_exptl_absorpt_correction_T_min 0.89068
_exptl_absorpt_correction_type psi-scan
_exptl_absorpt_process_details
;
(North <i>et al.</i>, 1968)
;
_exptl_crystal_colour COLORLESS
_exptl_crystal_density_diffrn 1.243
_exptl_crystal_description PRISM
_exptl_crystal_F_000 760
_exptl_crystal_size_max 0.5
_exptl_crystal_size_mid 0.5
_exptl_crystal_size_min 0.4
_refine_diff_density_max 0.159
_refine_diff_density_min -0.152
_refine_ls_extinction_coef 0.0013(4)
_refine_ls_extinction_method SHELXL
_refine_ls_goodness_of_fit_ref 1.059
_refine_ls_hydrogen_treatment constr
_refine_ls_matrix_type full
_refine_ls_number_parameters 238
_refine_ls_number_reflns 3217
_refine_ls_number_restraints 0
_refine_ls_restrained_S_all 1.059
_refine_ls_R_factor_all 0.1272
_refine_ls_R_factor_gt 0.0586
_refine_ls_shift/su_max 0
_refine_ls_shift/su_mean 0
_refine_ls_structure_factor_coef Fsqd
_refine_ls_weighting_details 'w=1/[\s^2^(Fo^2^)+(0.0433P)^2^+0.9974P] where P=(Fo^2^+2Fc^2^)/3'
_refine_ls_weighting_scheme calc
_refine_ls_wR_factor_ref 0.171
_reflns_number_gt 1628
_reflns_number_total 3217
_reflns_threshold_expression 'I > 2\s(I)'
_cod_data_source_file is5302.cif
_cod_data_source_block I
_cod_original_sg_symbol_H-M 'P 21/c'
_cod_database_code 2238641
_shelxl_version_number .2013

loop_
_space_group_symop_operation_xyz
'x, y, z'
'-x, y+1/2, -z+1/2'
'-x, -y, -z'
'x, -y-1/2, z-1/2'

loop_
_atom_site_type_symbol
_atom_site_label
_atom_site_fract_x
_atom_site_fract_y
_atom_site_fract_z
_atom_site_U_iso_or_equiv
_atom_site_adp_type
_atom_site_calc_flag
_atom_site_occupancy
C C1 0.8791(4) -0.8969(2) 0.4560(2) 0.0645(9) Uani d 1
C C2 0.7761(4) -0.82076(19) 0.4252(2) 0.0672(9) Uani d 1
H H2A 0.6847 -0.8309 0.4491 0.081 Uiso calc 1
H H2B 0.7504 -0.8216 0.3569 0.081 Uiso calc 1
C C3 0.8346(4) -0.72759(19) 0.4559(3) 0.0712(10) Uani d 1
H H3A 0.9243 -0.7157 0.4309 0.085 Uiso calc 1
H H3B 0.8608 -0.7256 0.5242 0.085 Uiso calc 1
C C4 0.7197(4) -0.65502(19) 0.4220(2) 0.0721(10) Uani d 1
H H4A 0.6936 -0.6578 0.3538 0.087 Uiso calc 1
H H4B 0.6301 -0.6678 0.4469 0.087 Uiso calc 1
C C5 0.7716(4) -0.5605(2) 0.4506(3) 0.0790(11) Uani d 1
H H5A 0.8617 -0.5473 0.4265 0.095 Uiso calc 1
H H5B 0.7956 -0.5568 0.5189 0.095 Uiso calc 1
C C6 0.6529(4) -0.4906(2) 0.4133(3) 0.0748(10) Uani d 1
H H6A 0.6288 -0.4933 0.345 0.09 Uiso calc 1
H H6B 0.5626 -0.5026 0.4378 0.09 Uiso calc 1
C C7 0.6196(4) -0.3305(2) 0.4188(2) 0.0666(9) Uani d 1
C C8 0.4757(4) -0.3335(2) 0.3664(2) 0.0688(9) Uani d 1
H H8 0.4334 -0.3885 0.3442 0.083 Uiso calc 1
C C9 0.3949(4) -0.2531(2) 0.3471(2) 0.0639(9) Uani d 1
H H9 0.2982 -0.2558 0.3121 0.077 Uiso calc 1
C C10 0.4537(3) -0.16963(19) 0.3782(2) 0.0550(8) Uani d 1
C C11 0.5982(4) -0.1695(2) 0.4320(2) 0.0655(9) Uani d 1
H H11 0.6409 -0.1148 0.4551 0.079 Uiso calc 1
C C12 0.6788(4) -0.2480(2) 0.4516(2) 0.0706(10) Uani d 1
H H12 0.7747 -0.2455 0.4876 0.085 Uiso calc 1
C C13 0.3703(3) -0.08361(19) 0.3554(2) 0.0560(8) Uani d 1
C C14 0.2155(4) -0.0809(2) 0.3260(2) 0.0724(10) Uani d 1
H H14 0.1615 -0.1347 0.3219 0.087 Uiso calc 1
C C15 0.1407(4) -0.0002(2) 0.3031(3) 0.0750(10) Uani d 1
H H15 0.0375 -0.0008 0.2835 0.09 Uiso calc 1
C C16 0.2158(3) 0.0809(2) 0.3086(2) 0.0598(8) Uani d 1
C C17 0.3689(4) 0.0802(2) 0.3380(2) 0.0657(9) Uani d 1
H H17 0.4218 0.1345 0.3424 0.079 Uiso calc 1
C C18 0.4447(3) -0.0007(2) 0.3611(2) 0.0631(9) Uani d 1
H H18 0.5479 0.0004 0.3809 0.076 Uiso calc 1
C C19 0.1335(4) 0.1663(2) 0.2828(2) 0.0699(9) Uani d 1
C C20 0.1574(4) 0.3263(2) 0.2690(3) 0.0835(11) Uani d 1
H H20A 0.0745 0.3366 0.3012 0.1 Uiso calc 1
H H20B 0.1206 0.3301 0.2016 0.1 Uiso calc 1
C C21 0.2767(4) 0.3949(2) 0.2988(3) 0.0951(13) Uani d 1
H H21A 0.3595 0.3827 0.2681 0.143 Uiso calc 1
H H21B 0.3095 0.392 0.366 0.143 Uiso calc 1
H H21C 0.2381 0.4544 0.2815 0.143 Uiso calc 1
O O1 0.8276(3) -0.97632(15) 0.42837(19) 0.0836(8) Uani d 1
H H1 0.8874 -1.0153 0.4517 0.125 Uiso calc 1
O O2 1.0048(3) -0.88595(14) 0.50571(18) 0.0784(7) Uani d 1
O O3 0.7090(3) -0.40416(14) 0.44254(17) 0.0856(8) Uani d 1
O O4 -0.0006(3) 0.17132(17) 0.2554(2) 0.1023(9) Uani d 1
O O5 0.2228(2) 0.23813(15) 0.29348(17) 0.0774(7) Uani d 1

loop_
_atom_site_aniso_label
_atom_site_aniso_U_11
_atom_site_aniso_U_22
_atom_site_aniso_U_33
_atom_site_aniso_U_12
_atom_site_aniso_U_13
_atom_site_aniso_U_23
C1 0.060(2) 0.0473(19) 0.085(2) 0.0006(17) 0.0096(18) 0.0006(18)
C2 0.068(2) 0.0511(18) 0.081(2) 0.0086(17) 0.0084(18) 0.0084(17)
C3 0.071(2) 0.0500(19) 0.093(3) 0.0087(17) 0.0146(19) 0.0075(18)
C4 0.085(2) 0.0500(19) 0.079(2) 0.0125(18) 0.0099(19) 0.0045(17)
C5 0.095(3) 0.0496(19) 0.089(3) 0.0114(19) 0.010(2) 0.0040(18)
C6 0.090(3) 0.0483(19) 0.086(3) 0.0049(18) 0.014(2) 0.0031(18)
C7 0.074(2) 0.0485(19) 0.075(2) 0.0104(18) 0.0078(18) -0.0006(17)
C8 0.078(2) 0.0464(18) 0.079(2) 0.0005(17) 0.0067(19) -0.0051(17)
C9 0.0571(19) 0.0562(19) 0.075(2) 0.0030(16) 0.0026(16) -0.0032(17)
C10 0.0584(19) 0.0447(17) 0.0610(19) 0.0020(15) 0.0088(15) -0.0036(14)
C11 0.066(2) 0.0474(18) 0.078(2) 0.0013(16) 0.0001(17) -0.0009(16)
C12 0.064(2) 0.054(2) 0.086(3) 0.0002(17) -0.0035(18) 0.0006(18)
C13 0.0538(19) 0.0515(18) 0.062(2) 0.0040(15) 0.0105(15) -0.0023(15)
C14 0.056(2) 0.058(2) 0.102(3) -0.0038(17) 0.0136(19) -0.0019(19)
C15 0.0468(19) 0.068(2) 0.109(3) 0.0068(18) 0.0090(19) 0.000(2)
C16 0.0518(19) 0.0542(19) 0.073(2) 0.0053(15) 0.0115(16) -0.0018(16)
C17 0.057(2) 0.0541(19) 0.082(2) 0.0047(16) 0.0026(17) -0.0025(17)
C18 0.0499(18) 0.0530(19) 0.083(2) 0.0054(16) 0.0033(16) -0.0031(17)
C19 0.059(2) 0.066(2) 0.084(3) 0.0098(19) 0.0146(19) 0.0019(19)
C20 0.079(2) 0.061(2) 0.109(3) 0.019(2) 0.016(2) 0.017(2)
C21 0.099(3) 0.063(2) 0.118(3) 0.004(2) 0.008(3) 0.010(2)
O1 0.0658(15) 0.0533(14) 0.121(2) 0.0020(12) -0.0096(14) -0.0037(14)
O2 0.0587(14) 0.0538(14) 0.1133(19) 0.0005(11) -0.0082(13) -0.0025(13)
O3 0.0923(18) 0.0503(13) 0.1049(19) 0.0138(13) -0.0050(15) -0.0019(13)
O4 0.0565(15) 0.0853(19) 0.160(3) 0.0175(14) 0.0074(16) 0.0118(18)
O5 0.0668(15) 0.0565(14) 0.1050(19) 0.0122(12) 0.0063(13) 0.0084(13)

loop_
_atom_type_symbol
_atom_type_description
_atom_type_scat_dispersion_real
_atom_type_scat_dispersion_imag
_atom_type_scat_source
C C 0.0033 0.0016 'International Tables Vol C Tables 4.2.6.8 and 6.1.1.4'
H H 0 0 'International Tables Vol C Tables 4.2.6.8 and 6.1.1.4'
O O 0.0106 0.006 'International Tables Vol C Tables 4.2.6.8 and 6.1.1.4'

loop_
_geom_angle_atom_site_label_1
_geom_angle_atom_site_label_2
_geom_angle_atom_site_label_3
_geom_angle
O2 C1 O1 122.4(3)
O2 C1 C2 122.6(3)
O1 C1 C2 114.9(3)
C1 C2 C3 115.7(3)
C1 C2 H2A 108.3
C3 C2 H2A 108.3
C1 C2 H2B 108.3
C3 C2 H2B 108.3
H2A C2 H2B 107.4
C2 C3 C4 111.4(3)
C2 C3 H3A 109.4
C4 C3 H3A 109.4
C2 C3 H3B 109.4
C4 C3 H3B 109.4
H3A C3 H3B 108
C5 C4 C3 113.9(3)
C5 C4 H4A 108.8
C3 C4 H4A 108.8
C5 C4 H4B 108.8
C3 C4 H4B 108.8
H4A C4 H4B 107.7
C4 C5 C6 111.5(3)
C4 C5 H5A 109.3
C6 C5 H5A 109.3
C4 C5 H5B 109.3
C6 C5 H5B 109.3
H5A C5 H5B 108
O3 C6 C5 108.3(3)
O3 C6 H6A 110
C5 C6 H6A 110
O3 C6 H6B 110
C5 C6 H6B 110
H6A C6 H6B 108.4
O3 C7 C12 116.1(3)
O3 C7 C8 124.8(3)
C12 C7 C8 119.0(3)
C7 C8 C9 119.4(3)
C7 C8 H8 120.3
C9 C8 H8 120.3
C10 C9 C8 122.2(3)
C10 C9 H9 118.9
C8 C9 H9 118.9
C9 C10 C11 116.6(3)
C9 C10 C13 122.5(3)
C11 C10 C13 120.8(3)
C12 C11 C10 121.7(3)
C12 C11 H11 119.1
C10 C11 H11 119.1
C11 C12 C7 120.9(3)
C11 C12 H12 119.5
C7 C12 H12 119.5
C18 C13 C14 116.5(3)
C18 C13 C10 120.9(3)
C14 C13 C10 122.6(3)
C15 C14 C13 121.6(3)
C15 C14 H14 119.2
C13 C14 H14 119.2
C16 C15 C14 121.3(3)
C16 C15 H15 119.4
C14 C15 H15 119.4
C15 C16 C17 118.4(3)
C15 C16 C19 120.3(3)
C17 C16 C19 121.3(3)
C16 C17 C18 120.6(3)
C16 C17 H17 119.7
C18 C17 H17 119.7
C17 C18 C13 121.7(3)
C17 C18 H18 119.1
C13 C18 H18 119.1
O4 C19 O5 123.2(3)
O4 C19 C16 124.5(3)
O5 C19 C16 112.4(3)
O5 C20 C21 107.2(3)
O5 C20 H20A 110.3
C21 C20 H20A 110.3
O5 C20 H20B 110.3
C21 C20 H20B 110.3
H20A C20 H20B 108.5
C20 C21 H21A 109.5
C20 C21 H21B 109.5
H21A C21 H21B 109.5
C20 C21 H21C 109.5
H21A C21 H21C 109.5
H21B C21 H21C 109.5
C1 O1 H1 109.5
C7 O3 C6 118.7(3)
C19 O5 C20 118.3(3)

loop_
_geom_bond_atom_site_label_1
_geom_bond_atom_site_label_2
_geom_bond_distance
C1 O2 1.243(4)
C1 O1 1.296(3)
C1 C2 1.478(4)
C2 C3 1.511(4)
C2 H2A 0.97
C2 H2B 0.97
C3 C4 1.513(4)
C3 H3A 0.97
C3 H3B 0.97
C4 C5 1.505(4)
C4 H4A 0.97
C4 H4B 0.97
C5 C6 1.519(4)
C5 H5A 0.97
C5 H5B 0.97
C6 O3 1.408(4)
C6 H6A 0.97
C6 H6B 0.97
C7 O3 1.364(3)
C7 C12 1.378(4)
C7 C8 1.386(4)
C8 C9 1.396(4)
C8 H8 0.93
C9 C10 1.384(4)
C9 H9 0.93
C10 C11 1.398(4)
C10 C13 1.484(4)
C11 C12 1.371(4)
C11 H11 0.93
C12 H12 0.93
C13 C18 1.393(4)
C13 C14 1.395(4)
C14 C15 1.381(4)
C14 H14 0.93
C15 C16 1.373(4)
C15 H15 0.93
C16 C17 1.380(4)
C16 C19 1.478(4)
C17 C18 1.388(4)
C17 H17 0.93
C18 H18 0.93
C19 O4 1.214(4)
C19 O5 1.327(4)
C20 O5 1.446(4)
C20 C21 1.489(5)
C20 H20A 0.97
C20 H20B 0.97
C21 H21A 0.96
C21 H21B 0.96
C21 H21C 0.96
O1 H1 0.82

loop_
_geom_hbond_atom_site_label_D
_geom_hbond_atom_site_label_H
_geom_hbond_atom_site_label_A
_geom_hbond_site_symmetry_A
_geom_hbond_distance_DH
_geom_hbond_distance_HA
_geom_hbond_distance_DA
_geom_hbond_angle_DHA
O1 H1 O2 3_736 0.82 1.80 2.612(3) 170
C18 H18 O1 1_565 0.93 2.54 3.460(4) 173
C6 H6A Cg1 2_645 0.97 2.78 3.668(4) 152
. . . . . . . .

loop_
_geom_torsion_atom_site_label_1
_geom_torsion_atom_site_label_2
_geom_torsion_atom_site_label_3
_geom_torsion_atom_site_label_4
_geom_torsion
O2 C1 C2 C3 1.4(5)
O1 C1 C2 C3 -179.4(3)
C1 C2 C3 C4 -179.1(3)
C2 C3 C4 C5 179.9(3)
C3 C4 C5 C6 179.1(3)
C4 C5 C6 O3 -179.9(3)
O3 C7 C8 C9 179.7(3)
C12 C7 C8 C9 0.7(5)
C7 C8 C9 C10 0.3(5)
C8 C9 C10 C11 -1.2(5)
C8 C9 C10 C13 178.0(3)
C9 C10 C11 C12 1.1(5)
C13 C10 C11 C12 -178.1(3)
C10 C11 C12 C7 -0.1(5)
O3 C7 C12 C11 -179.9(3)
C8 C7 C12 C11 -0.9(5)
C9 C10 C13 C18 -159.7(3)
C11 C10 C13 C18 19.4(5)
C9 C10 C13 C14 19.3(5)
C11 C10 C13 C14 -161.5(3)
C18 C13 C14 C15 0.6(5)
C10 C13 C14 C15 -178.5(3)
C13 C14 C15 C16 -0.3(6)
C14 C15 C16 C17 -0.1(5)
C14 C15 C16 C19 179.4(3)
C15 C16 C17 C18 0.2(5)
C19 C16 C17 C18 -179.3(3)
C16 C17 C18 C13 0.2(5)
C14 C13 C18 C17 -0.5(5)
C10 C13 C18 C17 178.6(3)
C15 C16 C19 O4 -0.4(6)
C17 C16 C19 O4 179.1(4)
C15 C16 C19 O5 179.1(3)
C17 C16 C19 O5 -1.4(5)
C12 C7 O3 C6 178.2(3)
C8 C7 O3 C6 -0.8(5)
C5 C6 O3 C7 -178.5(3)
O4 C19 O5 C20 -1.6(5)
C16 C19 O5 C20 178.9(3)
C21 C20 O5 C19 173.0(3)
